data_4349932
loop_
_publ_author_name
'Wang, Gao-Xiang'
'Yin, Jianhao'
'Li, Jiapeng'
'Yin, Zhu-Bao'
'Zhang, Wen-Xiong'
'Xi, Zhenfeng'

_publ_section_title
;
 Synthesis and characterization of manganese(ii) complexes supported by
 cyclopentadienyl-phosphine ligands
;
_journal_issue 2
_journal_name_full 'Inorganic Chemistry Frontiers'
_journal_page_first 428
_journal_paper_doi 10.1039/C8QI01054D
_journal_volume 6
_journal_year 2019
_chemical_formula_moiety 'C62 H68 Br2 Mn2 P2'
_chemical_formula_sum 'C62 H68 Br2 Mn2 P2'
_chemical_formula_weight 1144.80
_space_group_crystal_system monoclinic
_space_group_IT_number 14
_space_group_name_Hall '-P 2yn'
_space_group_name_H-M_alt 'P 1 21/n 1'
_atom_sites_solution_hydrogens geom
_atom_sites_solution_primary direct
_audit_creation_date 2018-08-18
_audit_creation_method
;
Olex2 1.2
(compiled 2018.05.29 svn.r3508 for OlexSys, GUI svn.r5506)
;
_audit_update_record
;
2018-09-27 deposited with the CCDC.
2018-12-07 downloaded from the CCDC.
;
_cell_angle_alpha 90
_cell_angle_beta 98.494(3)
_cell_angle_gamma 90
_cell_formula_units_Z 2
_cell_length_a 12.2781(4)
_cell_length_b 14.9823(4)
_cell_length_c 15.6542(5)
_cell_measurement_reflns_used 16528
_cell_measurement_temperature 179.98(10)
_cell_measurement_theta_max 30.8310
_cell_measurement_theta_min 3.9460
_cell_volume 2848.07(15)
_computing_cell_refinement 'CrysAlisPro 1.171.39.28b (Rigaku OD, 2015)'
_computing_data_collection 'CrysAlisPro 1.171.39.28b (Rigaku OD, 2015)'
_computing_data_reduction 'CrysAlisPro 1.171.39.28b (Rigaku OD, 2015)'
_computing_molecular_graphics 'Olex2 (Dolomanov et al., 2009)'
_computing_publication_material 'Olex2 (Dolomanov et al., 2009)'
_computing_structure_refinement 'ShelXL (Sheldrick, 2015)'
_computing_structure_solution 'ShelXS (Sheldrick, 2008)'
_diffrn_ambient_environment N~2~
_diffrn_ambient_temperature 179.98(10)
_diffrn_detector 'CCD plate'
_diffrn_measured_fraction_theta_full 0.997
_diffrn_measured_fraction_theta_max 0.998
_diffrn_measurement_details
;
List of Runs (angles in degrees, time in seconds):

  # Type    Start    End  Width  t~exp~   \w     \q     \k     \f   Frames
#--------------------------------------------------------------------------
  1  \w    -14.00  22.00   0.50    5.24    --   -1.90  38.00   0.00   72
  2  \w     30.00  86.00   0.50    5.24    --   -1.90  38.00   0.00  112
  3  \w    -45.00  33.00   0.50    5.24    --    2.20 -77.00 -30.00  156
  4  \w    -10.00  89.00   0.50    5.24    --    2.20  38.00 -60.00  198
  5  \w     -2.00  89.00   0.50    5.24    --    2.20  19.00  90.00  182
  6  \w    -21.00  70.00   0.50    5.24    --    2.20  57.00 150.00  182
;
_diffrn_measurement_device 'four-circle diffractometer'
_diffrn_measurement_device_type 'XtaLAB AFC12 (RINC): Kappa single'
_diffrn_measurement_method '\w scans'
_diffrn_orient_matrix_type 'CrysAlisPro convention (1999,Acta A55,543-557)'
_diffrn_orient_matrix_UB_11 0.0561920000
_diffrn_orient_matrix_UB_12 -0.0087977000
_diffrn_orient_matrix_UB_13 0.0154803000
_diffrn_orient_matrix_UB_21 -0.0037146000
_diffrn_orient_matrix_UB_22 -0.0408113000
_diffrn_orient_matrix_UB_23 -0.0232115000
_diffrn_orient_matrix_UB_31 0.0154669000
_diffrn_orient_matrix_UB_32 0.0222814000
_diffrn_orient_matrix_UB_33 -0.0363662000
_diffrn_radiation_monochromator graphite
_diffrn_radiation_probe x-ray
_diffrn_radiation_type MoK\a
_diffrn_radiation_wavelength 0.71073
_diffrn_reflns_av_R_equivalents 0.0347
_diffrn_reflns_av_unetI/netI 0.0198
_diffrn_reflns_Laue_measured_fraction_full 0.997
_diffrn_reflns_Laue_measured_fraction_max 0.998
_diffrn_reflns_limit_h_max 15
_diffrn_reflns_limit_h_min -15
_diffrn_reflns_limit_k_max 19
_diffrn_reflns_limit_k_min -19
_diffrn_reflns_limit_l_max 20
_diffrn_reflns_limit_l_min -19
_diffrn_reflns_number 48976
_diffrn_reflns_point_group_measured_fraction_full 0.997
_diffrn_reflns_point_group_measured_fraction_max 0.998
_diffrn_reflns_theta_full 25.242
_diffrn_reflns_theta_max 27.484
_diffrn_reflns_theta_min 3.591
_diffrn_source 'fine-focus sealed X-ray tube'
_diffrn_source_type 'Enhance (Mo) X-ray Source'
_exptl_absorpt_coefficient_mu 1.939
_exptl_absorpt_correction_T_max 1.00000
_exptl_absorpt_correction_T_min 0.69358
_exptl_absorpt_correction_type multi-scan
_exptl_absorpt_process_details
;
CrysAlisPro 1.171.39.28b (Rigaku Oxford Diffraction, 2015)
Empirical absorption correction using spherical harmonics,
 implemented in SCALE3 ABSPACK scaling algorithm.
;
_exptl_crystal_colour 'clear yellowish yellow'
_exptl_crystal_colour_lustre clear
_exptl_crystal_colour_modifier yellowish
_exptl_crystal_colour_primary yellow
_exptl_crystal_density_diffrn 1.335
_exptl_crystal_description cube
_exptl_crystal_F_000 1180
_exptl_crystal_size_max 0.15
_exptl_crystal_size_mid 0.14
_exptl_crystal_size_min 0.12
_refine_diff_density_max 0.493
_refine_diff_density_min -0.235
_refine_diff_density_rms 0.054
_refine_ls_extinction_method none
_refine_ls_goodness_of_fit_ref 1.057
_refine_ls_hydrogen_treatment constr
_refine_ls_matrix_type full
_refine_ls_number_parameters 311
_refine_ls_number_reflns 6515
_refine_ls_number_restraints 0
_refine_ls_restrained_S_all 1.057
_refine_ls_R_factor_all 0.0339
_refine_ls_R_factor_gt 0.0257
_refine_ls_shift/su_max 0.001
_refine_ls_shift/su_mean 0.000
_refine_ls_structure_factor_coef Fsqd
_refine_ls_weighting_details 'w=1/[\s^2^(Fo^2^)+(0.0300P)^2^+1.6494P] where P=(Fo^2^+2Fc^2^)/3'
_refine_ls_weighting_scheme calc
_refine_ls_wR_factor_gt 0.0633
_refine_ls_wR_factor_ref 0.0667
_reflns_Friedel_coverage 0.000
_reflns_number_gt 5613
_reflns_number_total 6515
_reflns_threshold_expression 'I > 2\s(I)'
_cod_data_source_file c8qi01054d2.cif
_cod_data_source_block exp_829
_cod_database_code 4349932
_shelx_shelxl_version_number 2017/1
_chemical_oxdiff_formula 'C H O Mn Br P K'
_shelx_space_group_comment
;
The symmetry employed for this shelxl refinement is uniquely defined
by the following loop, which should always be used as a source of
symmetry information in preference to the above space-group names.
They are only intended as comments.
;
_shelx_estimated_absorpt_t_max 0.801
_shelx_estimated_absorpt_t_min 0.760
_reflns_odcompleteness_completeness 99.71
_reflns_odcompleteness_iscentric 1
_reflns_odcompleteness_theta 27.42
_olex2_refinement_description
;
1. Fixed Uiso
 At 1.2 times of:
  All C(H) groups, All C(H,H) groups
 At 1.5 times of:
  All C(H,H,H) groups
2.a Secondary CH2 refined with riding coordinates:
 C6(H6A,H6B), C8(H8A,H8B), C10(H10A,H10B), C12(H12A,H12B)
2.b Aromatic/amide H refined with riding coordinates:
 C15(H15), C16(H16), C17(H17), C18(H18), C20(H20), C21(H21), C22(H22),
 C23(H23), C24(H24), C27(H27), C28(H28), C29(H29), C30(H30), C31(H31)
2.c Idealised Me refined as rotating group:
 C7(H7A,H7B,H7C), C9(H9A,H9B,H9C), C11(H11A,H11B,H11C), C13(H13A,H13B,H13C)
;
_olex2_submission_special_instructions 'No special instructions were received'
_oxdiff_exptl_absorpt_empirical_details
;
Empirical correction (ABSPACK) includes:
- Absorption correction using spherical harmonics
- Frame scaling
;
_oxdiff_exptl_absorpt_empirical_full_max 1.349
_oxdiff_exptl_absorpt_empirical_full_min 0.785

loop_
_space_group_symop_operation_xyz
'x, y, z'
'-x+1/2, y+1/2, -z+1/2'
'-x, -y, -z'
'x-1/2, -y-1/2, z-1/2'

loop_
_atom_site_label
_atom_site_type_symbol
_atom_site_fract_x
_atom_site_fract_y
_atom_site_fract_z
_atom_site_U_iso_or_equiv
_atom_site_adp_type
_atom_site_occupancy
_atom_site_site_symmetry_order
_atom_site_calc_flag
_atom_site_refinement_flags_posn
Br1 Br 0.13061(2) 0.52133(2) 0.07881(2) 0.02879(6) Uani 1 1 d .
Mn1 Mn -0.00874(2) 0.38748(2) 0.03685(2) 0.02201(7) Uani 1 1 d .
P1 P 0.11569(4) 0.28102(3) -0.03665(3) 0.02128(9) Uani 1 1 d .
C1 C 0.01294(13) 0.25560(10) 0.13019(10) 0.0206(3) Uani 1 1 d .
C2 C -0.09290(13) 0.24623(11) 0.07827(10) 0.0229(3) Uani 1 1 d .
C3 C -0.15953(14) 0.31837(12) 0.09846(11) 0.0262(4) Uani 1 1 d .
C4 C -0.09576(15) 0.37260(12) 0.16222(11) 0.0266(4) Uani 1 1 d .
C5 C 0.01064(14) 0.33316(11) 0.18302(10) 0.0228(3) Uani 1 1 d .
C6 C 0.10343(16) 0.36772(12) 0.24844(12) 0.0307(4) Uani 1 1 d .
H6A H 0.095023 0.431774 0.253703 0.037 Uiso 1 1 calc R
H6B H 0.172408 0.357074 0.226892 0.037 Uiso 1 1 calc R
C7 C 0.1105(2) 0.32613(17) 0.33797(14) 0.0526(6) Uani 1 1 d .
H7A H 0.131467 0.264575 0.335405 0.079 Uiso 1 1 calc GR
H7B H 0.039998 0.330131 0.357330 0.079 Uiso 1 1 calc GR
H7C H 0.164378 0.357489 0.377548 0.079 Uiso 1 1 calc GR
C8 C -0.13327(18) 0.45853(14) 0.19949(14) 0.0388(5) Uani 1 1 d .
H8A H -0.195861 0.481523 0.160652 0.047 Uiso 1 1 calc R
H8B H -0.074405 0.502039 0.201792 0.047 Uiso 1 1 calc R
C9 C -0.1656(3) 0.4498(2) 0.28910(18) 0.0670(8) Uani 1 1 d .
H9A H -0.224741 0.407613 0.287540 0.101 Uiso 1 1 calc GR
H9B H -0.189048 0.506776 0.307641 0.101 Uiso 1 1 calc GR
H9C H -0.103409 0.429356 0.328746 0.101 Uiso 1 1 calc GR
C10 C -0.27831(15) 0.33288(15) 0.05982(13) 0.0363(4) Uani 1 1 d .
H10A H -0.293075 0.300681 0.005590 0.044 Uiso 1 1 calc R
H10B H -0.289751 0.395880 0.047303 0.044 Uiso 1 1 calc R
C11 C -0.36006(17) 0.3025(2) 0.11850(16) 0.0532(6) Uani 1 1 d .
H11A H -0.433714 0.308090 0.088356 0.080 Uiso 1 1 calc GR
H11B H -0.351926 0.338918 0.169476 0.080 Uiso 1 1 calc GR
H11C H -0.345928 0.241243 0.134559 0.080 Uiso 1 1 calc GR
C12 C -0.12789(16) 0.16847(13) 0.01912(12) 0.0316(4) Uani 1 1 d .
H12A H -0.062572 0.137914 0.006267 0.038 Uiso 1 1 calc R
H12B H -0.167004 0.191239 -0.034852 0.038 Uiso 1 1 calc R
C13 C -0.2011(2) 0.10151(14) 0.05642(16) 0.0477(5) Uani 1 1 d .
H13A H -0.215632 0.051892 0.017606 0.072 Uiso 1 1 calc GR
H13B H -0.269270 0.129631 0.063945 0.072 Uiso 1 1 calc GR
H13C H -0.164557 0.080708 0.111263 0.072 Uiso 1 1 calc GR
C14 C 0.11145(14) 0.19950(10) 0.12348(10) 0.0217(3) Uani 1 1 d .
C15 C 0.15373(15) 0.14197(12) 0.19074(12) 0.0292(4) Uani 1 1 d .
H15 H 0.119221 0.138925 0.239695 0.035 Uiso 1 1 calc R
C16 C 0.24564(17) 0.08942(13) 0.18633(13) 0.0352(4) Uani 1 1 d .
H16 H 0.271393 0.051118 0.231575 0.042 Uiso 1 1 calc R
C17 C 0.29905(16) 0.09399(12) 0.11454(13) 0.0339(4) Uani 1 1 d .
H17 H 0.360820 0.058848 0.111576 0.041 Uiso 1 1 calc R
C18 C 0.26043(15) 0.15098(12) 0.04706(12) 0.0290(4) Uani 1 1 d .
H18 H 0.297063 0.154438 -0.000758 0.035 Uiso 1 1 calc R
C19 C 0.16647(14) 0.20351(10) 0.05033(10) 0.0224(3) Uani 1 1 d .
C20 C 0.31731(17) 0.36666(13) -0.02121(13) 0.0354(4) Uani 1 1 d .
H20 H 0.304026 0.379236 0.034509 0.042 Uiso 1 1 calc R
C21 C 0.41264(19) 0.39697(15) -0.04836(16) 0.0460(5) Uani 1 1 d .
H21 H 0.463636 0.429299 -0.010710 0.055 Uiso 1 1 calc R
C22 C 0.4326(2) 0.37944(16) -0.13134(17) 0.0500(6) Uani 1 1 d .
H22 H 0.496496 0.400596 -0.149619 0.060 Uiso 1 1 calc R
C23 C 0.3580(2) 0.33073(17) -0.18700(15) 0.0498(6) Uani 1 1 d .
H23 H 0.371709 0.318528 -0.242676 0.060 Uiso 1 1 calc R
C24 C 0.26205(17) 0.29984(14) -0.15973(13) 0.0366(4) Uani 1 1 d .
H24 H 0.211610 0.267133 -0.197491 0.044 Uiso 1 1 calc R
C25 C 0.24081(14) 0.31733(11) -0.07669(11) 0.0246(3) Uani 1 1 d .
C26 C 0.04381(14) 0.21286(11) -0.12459(11) 0.0243(3) Uani 1 1 d .
C27 C -0.03341(15) 0.25402(12) -0.18627(12) 0.0297(4) Uani 1 1 d .
H27 H -0.046066 0.315024 -0.182830 0.036 Uiso 1 1 calc R
C28 C -0.09154(16) 0.20449(14) -0.25280(13) 0.0360(4) Uani 1 1 d .
H28 H -0.141938 0.232609 -0.294376 0.043 Uiso 1 1 calc R
C29 C -0.07478(16) 0.11342(14) -0.25749(13) 0.0367(4) Uani 1 1 d .
H29 H -0.114892 0.080134 -0.301460 0.044 Uiso 1 1 calc R
C30 C 0.00154(18) 0.07214(13) -0.19680(14) 0.0391(5) Uani 1 1 d .
H30 H 0.013120 0.010979 -0.200167 0.047 Uiso 1 1 calc R
C31 C 0.06120(16) 0.12130(12) -0.13071(12) 0.0321(4) Uani 1 1 d .
H31 H 0.113016 0.093032 -0.090323 0.039 Uiso 1 1 calc R

loop_
_atom_site_aniso_label
_atom_site_aniso_U_11
_atom_site_aniso_U_22
_atom_site_aniso_U_33
_atom_site_aniso_U_23
_atom_site_aniso_U_13
_atom_site_aniso_U_12
Br1 0.03557(10) 0.02173(9) 0.02650(9) 0.00201(6) -0.00388(7) 0.00053(7)
Mn1 0.02816(13) 0.01704(12) 0.02065(12) 0.00159(9) 0.00297(10) 0.00305(9)
P1 0.0261(2) 0.01840(19) 0.0191(2) -0.00010(15) 0.00244(16) 0.00385(16)
C1 0.0241(8) 0.0185(7) 0.0188(7) 0.0028(6) 0.0023(6) -0.0005(6)
C2 0.0239(8) 0.0243(8) 0.0203(8) 0.0030(6) 0.0024(6) -0.0034(6)
C3 0.0231(8) 0.0320(9) 0.0231(8) 0.0063(7) 0.0023(6) 0.0013(7)
C4 0.0302(9) 0.0266(9) 0.0233(8) 0.0029(7) 0.0053(7) 0.0048(7)
C5 0.0266(8) 0.0221(8) 0.0191(8) 0.0014(6) 0.0017(6) 0.0004(6)
C6 0.0329(10) 0.0294(9) 0.0274(9) -0.0044(7) -0.0037(7) -0.0022(7)
C7 0.0723(16) 0.0481(13) 0.0298(11) 0.0013(9) -0.0180(10) -0.0066(12)
C8 0.0435(11) 0.0329(10) 0.0412(11) -0.0030(8) 0.0107(9) 0.0120(9)
C9 0.090(2) 0.0617(16) 0.0563(16) -0.0131(13) 0.0351(15) 0.0148(15)
C10 0.0246(9) 0.0481(12) 0.0352(10) 0.0100(9) 0.0010(8) 0.0053(8)
C11 0.0256(10) 0.0825(18) 0.0520(14) 0.0163(13) 0.0073(9) 0.0052(11)
C12 0.0322(9) 0.0338(10) 0.0276(9) -0.0037(7) 0.0003(7) -0.0106(8)
C13 0.0611(15) 0.0316(11) 0.0494(13) 0.0022(9) 0.0046(11) -0.0134(10)
C14 0.0252(8) 0.0156(7) 0.0230(8) -0.0010(6) -0.0006(6) -0.0016(6)
C15 0.0349(10) 0.0243(8) 0.0279(9) 0.0068(7) 0.0029(7) 0.0019(7)
C16 0.0425(11) 0.0254(9) 0.0354(10) 0.0093(8) -0.0020(8) 0.0087(8)
C17 0.0344(10) 0.0268(9) 0.0386(10) 0.0005(8) -0.0011(8) 0.0126(8)
C18 0.0317(9) 0.0251(8) 0.0300(9) -0.0021(7) 0.0040(7) 0.0070(7)
C19 0.0262(8) 0.0176(7) 0.0221(8) -0.0008(6) -0.0004(6) 0.0027(6)
C20 0.0390(11) 0.0329(10) 0.0344(10) -0.0063(8) 0.0058(8) -0.0045(8)
C21 0.0401(12) 0.0365(11) 0.0608(14) -0.0032(10) 0.0059(10) -0.0106(9)
C22 0.0416(12) 0.0473(13) 0.0659(16) 0.0086(11) 0.0238(11) -0.0055(10)
C23 0.0500(13) 0.0623(15) 0.0418(12) 0.0016(11) 0.0225(10) -0.0009(11)
C24 0.0374(10) 0.0442(11) 0.0289(9) -0.0040(8) 0.0076(8) -0.0020(9)
C25 0.0277(8) 0.0201(8) 0.0261(8) 0.0015(6) 0.0042(7) 0.0040(6)
C26 0.0260(8) 0.0244(8) 0.0223(8) -0.0016(6) 0.0034(6) 0.0006(6)
C27 0.0320(9) 0.0266(9) 0.0294(9) -0.0008(7) 0.0012(7) 0.0033(7)
C28 0.0315(10) 0.0417(11) 0.0321(10) -0.0006(8) -0.0045(8) 0.0021(8)
C29 0.0339(10) 0.0397(11) 0.0345(10) -0.0093(8) -0.0011(8) -0.0058(8)
C30 0.0462(12) 0.0266(9) 0.0424(11) -0.0098(8) -0.0006(9) -0.0013(8)
C31 0.0371(10) 0.0254(9) 0.0315(9) -0.0030(7) -0.0026(8) 0.0051(7)

loop_
_atom_type_symbol
_atom_type_description
_atom_type_scat_dispersion_real
_atom_type_scat_dispersion_imag
_atom_type_scat_source
C C 0.0033 0.0016 'International Tables Vol C Tables 4.2.6.8 and 6.1.1.4'
H H 0.0000 0.0000 'International Tables Vol C Tables 4.2.6.8 and 6.1.1.4'
Br Br -0.2901 2.4595 'International Tables Vol C Tables 4.2.6.8 and 6.1.1.4'
Mn Mn 0.3368 0.7283 'International Tables Vol C Tables 4.2.6.8 and 6.1.1.4'
P P 0.1023 0.0942 'International Tables Vol C Tables 4.2.6.8 and 6.1.1.4'

loop_
_geom_angle_atom_site_label_1
_geom_angle_atom_site_label_2
_geom_angle_atom_site_label_3
_geom_angle
_geom_angle_site_symmetry_1
_geom_angle_site_symmetry_3
Mn1 Br1 Mn1 86.572(10) 3_565 .
Br1 Mn1 Br1 93.428(10) 3_565 .
Br1 Mn1 P1 109.567(13) 3_565 .
P1 Mn1 Br1 100.026(14) . .
C1 Mn1 Br1 116.91(4) . .
C1 Mn1 Br1 148.37(4) . 3_565
C1 Mn1 P1 75.47(4) . .
C1 Mn1 C2 33.81(5) . .
C2 Mn1 Br1 114.60(4) . 3_565
C2 Mn1 Br1 148.98(4) . .
C2 Mn1 P1 83.50(4) . .
C3 Mn1 Br1 96.17(4) . 3_565
C3 Mn1 Br1 136.17(4) . .
C3 Mn1 P1 116.45(5) . .
C3 Mn1 C1 56.20(5) . .
C3 Mn1 C2 33.49(6) . .
C4 Mn1 Br1 110.23(4) . 3_565
C4 Mn1 Br1 102.60(4) . .
C4 Mn1 P1 132.39(4) . .
C4 Mn1 C1 56.95(6) . .
C4 Mn1 C2 56.62(6) . .
C4 Mn1 C3 34.43(6) . .
C4 Mn1 C5 34.68(6) . .
C5 Mn1 Br1 144.72(4) . 3_565
C5 Mn1 Br1 92.90(4) . .
C5 Mn1 P1 103.41(4) . .
C5 Mn1 C1 34.21(5) . .
C5 Mn1 C2 56.63(5) . .
C5 Mn1 C3 56.99(6) . .
C19 P1 Mn1 102.64(5) . .
C19 P1 C26 106.20(8) . .
C25 P1 Mn1 123.36(6) . .
C25 P1 C19 103.49(8) . .
C25 P1 C26 104.15(8) . .
C26 P1 Mn1 115.23(6) . .
C2 C1 Mn1 74.41(9) . .
C2 C1 C14 125.60(14) . .
C5 C1 Mn1 71.31(9) . .
C5 C1 C2 108.30(14) . .
C5 C1 C14 125.83(14) . .
C14 C1 Mn1 115.54(10) . .
C1 C2 Mn1 71.78(9) . .
C1 C2 C12 125.08(15) . .
C3 C2 Mn1 71.63(10) . .
C3 C2 C1 107.65(14) . .
C3 C2 C12 127.07(16) . .
C12 C2 Mn1 126.08(11) . .
C2 C3 Mn1 74.88(10) . .
C2 C3 C4 108.32(14) . .
C2 C3 C10 125.10(17) . .
C4 C3 Mn1 70.44(10) . .
C4 C3 C10 126.56(17) . .
C10 C3 Mn1 121.65(12) . .
C3 C4 Mn1 75.14(10) . .
C3 C4 C8 125.95(17) . .
C5 C4 Mn1 73.71(10) . .
C5 C4 C3 108.24(15) . .
C5 C4 C8 125.80(17) . .
C8 C4 Mn1 115.95(12) . .
C1 C5 Mn1 74.48(9) . .
C1 C5 C6 126.53(15) . .
C4 C5 Mn1 71.60(9) . .
C4 C5 C1 107.48(14) . .
C4 C5 C6 125.99(15) . .
C6 C5 Mn1 119.24(11) . .
C5 C6 C7 114.76(16) . .
C4 C8 C9 114.74(19) . .
C3 C10 C11 113.45(16) . .
C2 C12 C13 113.85(16) . .
C15 C14 C1 120.62(15) . .
C15 C14 C19 117.83(15) . .
C19 C14 C1 121.54(14) . .
C16 C15 C14 121.77(17) . .
C17 C16 C15 119.96(17) . .
C16 C17 C18 119.96(17) . .
C17 C18 C19 120.54(17) . .
C14 C19 P1 118.63(12) . .
C18 C19 P1 121.39(13) . .
C18 C19 C14 119.94(15) . .
C21 C20 C25 120.47(19) . .
C20 C21 C22 120.2(2) . .
C23 C22 C21 120.1(2) . .
C22 C23 C24 119.8(2) . .
C25 C24 C23 120.6(2) . .
C20 C25 P1 117.91(13) . .
C24 C25 P1 123.32(14) . .
C24 C25 C20 118.76(17) . .
C27 C26 P1 118.49(13) . .
C27 C26 C31 118.91(16) . .
C31 C26 P1 122.58(13) . .
C28 C27 C26 120.37(17) . .
C29 C28 C27 120.21(18) . .
C30 C29 C28 119.82(18) . .
C29 C30 C31 120.40(18) . .
C30 C31 C26 120.28(17) . .

loop_
_geom_bond_atom_site_label_1
_geom_bond_atom_site_label_2
_geom_bond_distance
_geom_bond_site_symmetry_2
Br1 Mn1 2.5659(3) 3_565
Br1 Mn1 2.6548(3) .
Mn1 P1 2.5925(5) .
Mn1 C1 2.4485(15) .
Mn1 C2 2.4830(16) .
Mn1 C3 2.4409(17) .
Mn1 C4 2.3796(17) .
Mn1 C5 2.4072(16) .
P1 C19 1.8277(16) .
P1 C25 1.8257(18) .
P1 C26 1.8323(17) .
C1 C2 1.434(2) .
C1 C5 1.429(2) .
C1 C14 1.489(2) .
C2 C3 1.419(2) .
C2 C12 1.511(2) .
C3 C4 1.428(2) .
C3 C10 1.510(2) .
C4 C5 1.427(2) .
C4 C8 1.513(2) .
C5 C6 1.507(2) .
C6 C7 1.525(3) .
C8 C9 1.519(3) .
C10 C11 1.527(3) .
C12 C13 1.520(3) .
C14 C15 1.400(2) .
C14 C19 1.414(2) .
C15 C16 1.386(3) .
C16 C17 1.384(3) .
C17 C18 1.386(3) .
C18 C19 1.404(2) .
C20 C21 1.380(3) .
C20 C25 1.393(3) .
C21 C22 1.382(3) .
C22 C23 1.376(4) .
C23 C24 1.390(3) .
C24 C25 1.388(3) .
C26 C27 1.393(2) .
C26 C31 1.394(2) .
C27 C28 1.387(3) .
C28 C29 1.384(3) .
C29 C30 1.378(3) .
C30 C31 1.388(3) .
